data_1531987
loop_
_publ_author_name
'Post, J.E.'
'Heaney, P.J.'
'Hanson, J.'

_publ_section_title
;
 Synchrotron X-ray diffraction study of the structure and dehydration
 behavior of todorokite
;
_journal_name_full 'American Mineralogist'
_journal_page_first 142
_journal_page_last 150
_journal_volume 88
_journal_year 2003
_chemical_formula_sum 'Ca0.15 H8 K0.01 Mg0.45 Mn6 Na0.42 O16'
_chemical_name_systematic 'Mg0.45 Na0.42 Ca0.15 K0.01 Mn6 O12 (H2 O)4.0'
_space_group_IT_number 10
_symmetry_space_group_name_Hall '-P 2y'
_symmetry_space_group_name_H-M 'P 1 2/m 1'
_cell_angle_alpha 90
_cell_angle_beta 94.47
_cell_angle_gamma 90
_cell_formula_units_Z 1
_cell_length_a 9.769
_cell_length_b 2.8512
_cell_length_c 9.56
_cell_volume 265.468
_citation_journal_id_ASTM AMMIAY
_cod_data_source_file Post_AMMIAY_2003_1791.cif
_cod_data_source_block H8Ca0.15K0.01Mg0.45Mn6Na0.42O16
_cod_original_cell_volume 265.4683
_cod_original_formula_sum 'H8 Ca0.15 K0.01 Mg0.45 Mn6 Na0.42 O16'
_cod_database_code 1531987

loop_
_symmetry_equiv_pos_as_xyz
x,y,z
-x,y,-z
-x,-y,-z
x,-y,z

loop_
_atom_site_label
_atom_site_type_symbol
_atom_site_fract_x
_atom_site_fract_y
_atom_site_fract_z
_atom_site_occupancy
_atom_site_U_iso_or_equiv
O2 O-2 0.418 0 0.096 1 0.0
O7 O-2 0.421 0 0.391 0.84 0.0
Mn1 Mn+4 0.5 0.5 0 1 0.0
O8 O-2 0.655 0.5 0.373 0.715 0.0
Mg1 Mg+2 0.5 0.5 0.5 0.45 0.0
O1 O-2 0.148 0.5 0.084 1 0.0
O9 O-2 0.626 0.5 0.672 0.445 0.0
O3 O-2 0.669 0.5 0.102 1 0.0
O6 O-2 0.89 0 0.65 1 0.0
Na1 Na+1 0.655 0.5 0.373 0.21 0.0
Mn4 Mn+3 0.9725 0.5 0.765 1 0.0
O5 O-2 0.905 0.5 0.395 1 0.0
Mn3 Mn+4 0 0 0.5 1 0.0
O4 O-2 0.91 0 0.15 1 0.0
Mn2 Mn+3 0.7638 0 0.0002 1 0.0
Ca1 Ca+2 0.655 0.5 0.373 0.075 0.0
